data_7708902
loop_
_publ_author_name
'Ibni Hashim, Ishfaq'
'Scattolin, Thomas'
'Tzouras, Nikolaos V.'
'Bourda, Laurens'
'Van Hecke, Kristof'
'Ritacco, Ida'
'Caporaso, Lucia'
'Cavallo, Luigi'
'Nolan, Steven P.'
'Cazin, Catherine S. J.'

_publ_section_title
;
 Straightforward synthesis of [Cu(NHC)(alkynyl)] and [Cu(NHC)(thiolato)]
 complexes (NHC = N-heterocyclic carbene).
;
_journal_issue 1
_journal_name_full 'Dalton transactions (Cambridge, England : 2003)'
_journal_page_first 231
_journal_page_last 240
_journal_paper_doi 10.1039/d1dt03710b
_journal_volume 51
_journal_year 2021
_chemical_formula_moiety 'C78 H63 Cu N2 O, C H2 Cl2, [+ solvents]'
_chemical_formula_sum 'C79 H65 Cl2 Cu N2 O'
_chemical_formula_weight 1192.78
_space_group_crystal_system monoclinic
_space_group_IT_number 14
_space_group_name_Hall '-P 2ybc'
_space_group_name_H-M_alt 'P 1 21/c 1'
_atom_sites_solution_hydrogens geom
_atom_sites_solution_primary direct
_audit_creation_date 2021-09-22
_audit_creation_method
;
Olex2 1.5
(compiled 2021.08.20 svn.r13c46975 for OlexSys, GUI svn.r6396)
;
_audit_update_record
;
2021-09-23 deposited with the CCDC.	2021-11-22 downloaded from the CCDC.
;
_cell_angle_alpha 90
_cell_angle_beta 109.7959(13)
_cell_angle_gamma 90
_cell_formula_units_Z 4
_cell_length_a 22.5491(2)
_cell_length_b 12.66543(10)
_cell_length_c 25.2748(3)
_cell_measurement_reflns_used 15856
_cell_measurement_temperature 100(2)
_cell_measurement_theta_max 73.1700
_cell_measurement_theta_min 3.5760
_cell_volume 6791.77(13)
_computing_cell_refinement 'CrysAlisPro 1.171.40.67a (Rigaku OD, 2019)'
_computing_data_collection 'CrysAlisPro 1.171.40.67a (Rigaku OD, 2019)'
_computing_data_reduction 'CrysAlisPro 1.171.40.67a (Rigaku OD, 2019)'
_computing_molecular_graphics 'Olex2 1.5 (Dolomanov et al., 2009)'
_computing_publication_material 'Olex2 1.5 (Dolomanov et al., 2009)'
_computing_structure_refinement 'SHELXL 2018/3 (Sheldrick, 2015)'
_computing_structure_solution 'SHELXS  (Sheldrick, 2008)'
_diffrn_ambient_temperature 100(2)
_diffrn_detector_area_resol_mean 10.4839
_diffrn_detector_type Atlas
_diffrn_measured_fraction_theta_full 0.998
_diffrn_measured_fraction_theta_max 0.983
_diffrn_measurement_details
;
List of Runs (angles in degrees, time in seconds):

  # Type    Start    End  Width  t~exp~   \w     \q     \k     \f   Frames
#--------------------------------------------------------------------------
  1  \w   -130.00  46.00   1.00    2.00    --  -41.68   0.00 150.00  176
  2  \w     27.00  98.00   1.00    2.00    --   41.68-125.00 -30.00   71
  3  \w     27.00  98.00   1.00    2.00    --   41.68-125.00  60.00   71
  4  \w     30.00 134.00   1.00    7.00    --  106.01 -30.00  60.00  104
  5  \w     97.00 178.00   1.00    7.00    --  106.01 125.00  60.00   81
  6  \w     97.00 178.00   1.00    7.00    --  106.01 125.00 -90.00   81
  7  \w     30.00 139.00   1.00    7.00    --  106.01 -77.00-120.00  109
  8  \w     34.00 135.00   1.00    7.00    --  106.01 -61.00 -30.00  101
  9  \w    103.00 178.00   1.00    7.00    --  106.01  77.00 -30.00   75
 10  \w   -115.00 -14.00   1.00    2.00    --  -41.68 -57.00-180.00  101
 11  \w   -116.00 -17.00   1.00    2.00    --  -41.68 -38.00  60.00   99
 12  \w   -115.00 -14.00   1.00    2.00    --  -41.68 -57.00 -30.00  101
 13  \w     78.00 178.00   1.00    7.00    --  106.01  30.00 -60.00  100
 14  \w     78.00 178.00   1.00    7.00    --  106.01  30.00  60.00  100
 15  \w     80.00 178.00   1.00    7.00    --  106.01  45.00 120.00   98
 16  \w     53.00 178.00   1.00    7.00    --  106.01  15.00-150.00  125
;
_diffrn_measurement_device 'four-circle diffractometer'
_diffrn_measurement_device_type 'SuperNova, Dual, Cu at home/near, Atlas'
_diffrn_measurement_method '\w scans'
_diffrn_radiation_type CuK\a
_diffrn_radiation_wavelength 1.54184
_diffrn_reflns_av_R_equivalents 0.0539
_diffrn_reflns_av_unetI/netI 0.0394
_diffrn_reflns_Laue_measured_fraction_full 0.998
_diffrn_reflns_Laue_measured_fraction_max 0.983
_diffrn_reflns_limit_h_max 27
_diffrn_reflns_limit_h_min -27
_diffrn_reflns_limit_k_max 15
_diffrn_reflns_limit_k_min -15
_diffrn_reflns_limit_l_max 31
_diffrn_reflns_limit_l_min -25
_diffrn_reflns_number 65156
_diffrn_reflns_point_group_measured_fraction_full 0.998
_diffrn_reflns_point_group_measured_fraction_max 0.983
_diffrn_reflns_theta_full 67.684
_diffrn_reflns_theta_max 73.849
_diffrn_reflns_theta_min 3.717
_exptl_absorpt_coefficient_mu 1.516
_exptl_absorpt_correction_T_max 1.000
_exptl_absorpt_correction_T_min 0.430
_exptl_absorpt_correction_type gaussian
_exptl_absorpt_process_details
;
CrysAlisPro 1.171.40.67a (Rigaku Oxford Diffraction, 2019)
Numerical absorption correction based on gaussian integration over
			a multifaceted crystal model
Empirical absorption correction using spherical harmonics,
 implemented in SCALE3 ABSPACK scaling algorithm.
;
_exptl_crystal_colour 'clear colourless'
_exptl_crystal_colour_lustre clear
_exptl_crystal_colour_primary colourless
_exptl_crystal_density_diffrn 1.166
_exptl_crystal_description block
_exptl_crystal_F_000 2496
_exptl_crystal_size_max 0.494
_exptl_crystal_size_mid 0.253
_exptl_crystal_size_min 0.109
_refine_diff_density_max 1.168
_refine_diff_density_min -1.586
_refine_diff_density_rms 0.080
_refine_ls_extinction_method none
_refine_ls_goodness_of_fit_ref 1.036
_refine_ls_hydrogen_treatment constr
_refine_ls_matrix_type full
_refine_ls_number_parameters 779
_refine_ls_number_reflns 13517
_refine_ls_number_restraints 30
_refine_ls_restrained_S_all 1.086
_refine_ls_R_factor_all 0.0885
_refine_ls_R_factor_gt 0.0710
_refine_ls_shift/su_max 0.001
_refine_ls_shift/su_mean 0.000
_refine_ls_structure_factor_coef Fsqd
_refine_ls_weighting_details 'w=1/[\s^2^(Fo^2^)+(0.1320P)^2^+5.1386P] where P=(Fo^2^+2Fc^2^)/3'
_refine_ls_weighting_scheme calc
_refine_ls_wR_factor_gt 0.1992
_refine_ls_wR_factor_ref 0.2184
_reflns_Friedel_coverage 0.000
_reflns_number_gt 10353
_reflns_number_total 13517
_reflns_threshold_expression 'I > 2\s(I)'
_cod_data_source_file d1dt03710b2.cif
_cod_data_source_block 27_05-ome
_cod_depositor_comments 'Adding full bibliography for 7708897--7708904.cif.'
_cod_database_code 7708902
_shelx_shelxl_version_number 2018/3
_shelx_space_group_comment
;
The symmetry employed for this shelxl refinement is uniquely defined
by the following loop, which should always be used as a source of
symmetry information in preference to the above space-group names.
They are only intended as comments.
;
_olex2_refinement_description
;
1. Fixed Uiso
 At 1.2 times of:
  All C(H) groups, All C(H,H) groups
 At 1.5 times of:
  All C(H,H,H) groups
2. Restrained distances
 C79A-Cl1A = C79A-Cl2A
 1.752 with sigma of 0.01
 C79B-Cl1B = C79B-Cl2B
 1.752 with sigma of 0.01
 Cl1A-Cl2A
 2.904 with sigma of 0.02
 Cl1B-Cl2B
 2.904 with sigma of 0.02
3. Uiso/Uaniso restraints and constraints
Cl1A \\sim Cl2A \\sim C79A: within 2A with sigma of 0.001 and sigma for
terminal atoms of 0.002 within 2A
Cl1B \\sim Cl2B \\sim C79B: within 2A with sigma of 0.001 and sigma for
terminal atoms of 0.002 within 2A
Uanis(C79A) = Uanis(C79B)
Uanis(Cl1A) = Uanis(Cl1B)
Uanis(Cl2A) = Uanis(Cl2B)
4. Others
 Sof(Cl1B)=Sof(Cl2B)=Sof(C79B)=Sof(H79C)=Sof(H79D)=1-FVAR(1)
 Sof(Cl1A)=Sof(Cl2A)=Sof(C79A)=Sof(H79A)=Sof(H79B)=FVAR(1)
5.a Ternary CH refined with riding coordinates:
 C10(H10), C24(H24), C43(H43), C57(H57)
5.b Secondary CH2 refined with riding coordinates:
 C79A(H79A,H79B), C79B(H79C,H79D)
5.c Aromatic/amide H refined with riding coordinates:
 C2(H2), C3(H3), C6(H6), C8(H8), C12(H12), C13(H13), C14(H14), C15(H15),
 C16(H16), C18(H18), C19(H19), C20(H20), C21(H21), C22(H22), C26(H26), C27(H27),
  C28(H28), C29(H29), C30(H30), C32(H32), C33(H33), C34(H34), C35(H35),
 C36(H36), C39(H39), C41(H41), C45(H45), C46(H46), C47(H47), C48(H48), C49(H49),
  C51(H51), C52(H52), C53(H53), C54(H54), C55(H55), C59(H59), C60(H60),
 C61(H61), C62(H62), C63(H63), C65(H65), C66(H66), C67(H67), C68(H68), C69(H69),
  C73(H73), C74(H74), C76(H76), C77(H77)
5.d Idealised Me refined as rotating group:
 C23(H23A,H23B,H23C), C56(H56A,H56B,H56C), C78(H78A,H78B,H78C)
;
_smtbx_masks_void_probe_radius 1.2
_smtbx_masks_void_truncation_radius 1.2
_olex2_exptl_crystal_mounting_method 'mounted on a LithoLoop'
_olex2_submission_special_instructions 'No special instructions were received'
_oxdiff_exptl_absorpt_empirical_details
;
Empirical correction (ABSPACK) includes:
- Absorption correction using spherical harmonics
- Frame scaling
;

loop_
_space_group_symop_operation_xyz
'x, y, z'
'-x, y+1/2, -z+1/2'
'-x, -y, -z'
'x, -y-1/2, z-1/2'

loop_
_atom_site_label
_atom_site_type_symbol
_atom_site_fract_x
_atom_site_fract_y
_atom_site_fract_z
_atom_site_U_iso_or_equiv
_atom_site_adp_type
_atom_site_occupancy
_atom_site_site_symmetry_order
_atom_site_calc_flag
_atom_site_refinement_flags_posn
_atom_site_refinement_flags_adp
_atom_site_refinement_flags_occupancy
_atom_site_disorder_assembly
_atom_site_disorder_group
Cu1 Cu 0.69230(2) 0.61680(3) 0.45795(2) 0.02976(13) Uani 1 1 d . . . . .
O13 O 0.54131(12) 0.1401(2) 0.20735(11) 0.0512(6) Uani 1 1 d . . . . .
N2 N 0.80325(11) 0.73214(19) 0.52800(10) 0.0290(5) Uani 1 1 d . . . . .
N3 N 0.73048(11) 0.83932(18) 0.48204(10) 0.0285(5) Uani 1 1 d . . . . .
C1 C 0.74253(13) 0.7348(2) 0.49113(12) 0.0284(5) Uani 1 1 d . . . . .
C2 C 0.82772(14) 0.8327(2) 0.54073(13) 0.0343(6) Uani 1 1 d . . . . .
H2 H 0.868860 0.850581 0.564981 0.041 Uiso 1 1 calc R U . . .
C3 C 0.78200(15) 0.9005(2) 0.51212(13) 0.0352(6) Uani 1 1 d . . . . .
H3 H 0.784534 0.975346 0.512474 0.042 Uiso 1 1 calc R U . . .
C4 C 0.83631(13) 0.6345(2) 0.54812(12) 0.0288(6) Uani 1 1 d . . . . .
C5 C 0.86768(13) 0.5861(2) 0.51603(12) 0.0312(6) Uani 1 1 d . . . . .
C6 C 0.89806(15) 0.4903(3) 0.53511(13) 0.0364(7) Uani 1 1 d . . . . .
H6 H 0.919904 0.456120 0.513740 0.044 Uiso 1 1 calc R U . . .
C7 C 0.89711(15) 0.4440(3) 0.58451(14) 0.0366(7) Uani 1 1 d . . . . .
C8 C 0.86450(14) 0.4945(2) 0.61514(12) 0.0330(6) Uani 1 1 d . . . . .
H8 H 0.863290 0.462731 0.648812 0.040 Uiso 1 1 calc R U . . .
C9 C 0.83336(13) 0.5908(2) 0.59781(12) 0.0296(6) Uani 1 1 d . . . . .
C10 C 0.87163(14) 0.6378(2) 0.46246(13) 0.0337(6) Uani 1 1 d . . . . .
H10 H 0.833497 0.683686 0.447461 0.040 Uiso 1 1 calc R U . . .
C11 C 0.92847(15) 0.7107(3) 0.47596(13) 0.0369(7) Uani 1 1 d . . . . .
C12 C 0.98644(16) 0.6864(3) 0.51628(14) 0.0432(7) Uani 1 1 d . . . . .
H12 H 0.991069 0.622414 0.536925 0.052 Uiso 1 1 calc R U . . .
C13 C 1.0370(2) 0.7533(3) 0.52670(17) 0.0548(9) Uani 1 1 d . . . . .
H13 H 1.076258 0.734728 0.554048 0.066 Uiso 1 1 calc R U . . .
C14 C 1.0313(2) 0.8477(4) 0.49774(19) 0.0614(11) Uani 1 1 d . . . . .
H14 H 1.066208 0.894418 0.505466 0.074 Uiso 1 1 calc R U . . .
C15 C 0.9748(2) 0.8726(3) 0.4579(2) 0.0641(12) Uani 1 1 d . . . . .
H15 H 0.970651 0.936904 0.437544 0.077 Uiso 1 1 calc R U . . .
C16 C 0.92352(19) 0.8051(3) 0.44667(17) 0.0503(8) Uani 1 1 d . . . . .
H16 H 0.884644 0.823635 0.418740 0.060 Uiso 1 1 calc R U . . .
C17 C 0.86762(15) 0.5561(2) 0.41672(13) 0.0359(6) Uani 1 1 d . . . . .
C18 C 0.91859(16) 0.5303(3) 0.40040(14) 0.0416(7) Uani 1 1 d . . . . .
H18 H 0.958403 0.562311 0.418685 0.050 Uiso 1 1 calc R U . . .
C19 C 0.9118(2) 0.4577(3) 0.35728(16) 0.0542(9) Uani 1 1 d . . . . .
H19 H 0.946999 0.440237 0.346401 0.065 Uiso 1 1 calc R U . . .
C20 C 0.8539(2) 0.4108(3) 0.33026(16) 0.0595(10) Uani 1 1 d . . . . .
H20 H 0.849096 0.361959 0.300554 0.071 Uiso 1 1 calc R U . . .
C21 C 0.8035(2) 0.4358(3) 0.34695(17) 0.0596(10) Uani 1 1 d . . . . .
H21 H 0.763764 0.403478 0.328804 0.072 Uiso 1 1 calc R U . . .
C22 C 0.81002(17) 0.5071(3) 0.38956(15) 0.0469(8) Uani 1 1 d . . . . .
H22 H 0.774759 0.523077 0.400643 0.056 Uiso 1 1 calc R U . . .
C23 C 0.92955(19) 0.3401(3) 0.60454(17) 0.0501(9) Uani 1 1 d . . . . .
H23A H 0.898002 0.283795 0.597232 0.075 Uiso 1 1 calc R U . . .
H23B H 0.952874 0.344152 0.644999 0.075 Uiso 1 1 calc R U . . .
H23C H 0.958876 0.324941 0.584434 0.075 Uiso 1 1 calc R U . . .
C24 C 0.79647(14) 0.6413(2) 0.63134(12) 0.0317(6) Uani 1 1 d . . . . .
H24 H 0.772746 0.701847 0.608407 0.038 Uiso 1 1 calc R U . . .
C25 C 0.83748(16) 0.6873(3) 0.68845(14) 0.0396(7) Uani 1 1 d . . . . .
C26 C 0.90022(19) 0.6620(4) 0.71542(17) 0.0562(10) Uani 1 1 d . . . . .
H26 H 0.921100 0.616776 0.697402 0.067 Uiso 1 1 calc R U . . .
C27 C 0.9332(2) 0.7020(4) 0.76870(19) 0.0701(13) Uani 1 1 d . . . . .
H27 H 0.976092 0.683327 0.786923 0.084 Uiso 1 1 calc R U . . .
C28 C 0.9032(2) 0.7692(4) 0.79516(19) 0.0691(13) Uani 1 1 d . . . . .
H28 H 0.925361 0.795799 0.831672 0.083 Uiso 1 1 calc R U . . .
C29 C 0.8407(2) 0.7972(3) 0.76785(17) 0.0559(10) Uani 1 1 d . . . . .
H29 H 0.820618 0.845928 0.784791 0.067 Uiso 1 1 calc R U . . .
C30 C 0.80789(18) 0.7539(3) 0.71596(14) 0.0426(7) Uani 1 1 d . . . . .
H30 H 0.764396 0.769699 0.698672 0.051 Uiso 1 1 calc R U . . .
C31 C 0.74741(14) 0.5649(2) 0.63826(12) 0.0336(6) Uani 1 1 d . . . . .
C32 C 0.75995(15) 0.4961(3) 0.68332(13) 0.0377(7) Uani 1 1 d . . . . .
H32 H 0.800294 0.496723 0.711811 0.045 Uiso 1 1 calc R U . . .
C33 C 0.71420(18) 0.4261(3) 0.68733(17) 0.0489(8) Uani 1 1 d . . . . .
H33 H 0.723481 0.379009 0.718321 0.059 Uiso 1 1 calc R U . . .
C34 C 0.65550(19) 0.4250(3) 0.64651(19) 0.0554(10) Uani 1 1 d . . . . .
H34 H 0.624204 0.377195 0.649256 0.067 Uiso 1 1 calc R U . . .
C35 C 0.64217(18) 0.4939(3) 0.60135(17) 0.0543(9) Uani 1 1 d . . . . .
H35 H 0.601550 0.493392 0.573257 0.065 Uiso 1 1 calc R U . . .
C36 C 0.68775(15) 0.5636(3) 0.59690(14) 0.0414(7) Uani 1 1 d . . . . .
H36 H 0.678384 0.610313 0.565747 0.050 Uiso 1 1 calc R U . . .
C37 C 0.67169(14) 0.8814(2) 0.44419(12) 0.0304(6) Uani 1 1 d . . . . .
C38 C 0.62208(14) 0.8989(2) 0.46447(12) 0.0307(6) Uani 1 1 d . . . . .
C39 C 0.56647(15) 0.9408(2) 0.42752(13) 0.0342(6) Uani 1 1 d . . . . .
H39 H 0.531736 0.951468 0.440132 0.041 Uiso 1 1 calc R U . . .
C40 C 0.56038(15) 0.9677(2) 0.37236(13) 0.0346(6) Uani 1 1 d . . . . .
C41 C 0.61044(15) 0.9470(2) 0.35368(13) 0.0350(6) Uani 1 1 d . . . . .
H41 H 0.606463 0.964283 0.316055 0.042 Uiso 1 1 calc R U . . .
C42 C 0.66612(14) 0.9017(2) 0.38830(12) 0.0320(6) Uani 1 1 d . . . . .
C43 C 0.62685(14) 0.8683(2) 0.52429(12) 0.0325(6) Uani 1 1 d . . . . .
H43 H 0.665244 0.822833 0.538766 0.039 Uiso 1 1 calc R U . . .
C44 C 0.63806(15) 0.9607(2) 0.56509(13) 0.0360(6) Uani 1 1 d . . . . .
C45 C 0.68565(18) 0.9546(3) 0.61627(15) 0.0462(8) Uani 1 1 d . . . . .
H45 H 0.712938 0.895182 0.624418 0.055 Uiso 1 1 calc R U . . .
C46 C 0.6947(2) 1.0342(3) 0.65654(16) 0.0581(10) Uani 1 1 d . . . . .
H46 H 0.727687 1.028376 0.691730 0.070 Uiso 1 1 calc R U . . .
C47 C 0.6557(2) 1.1208(3) 0.64518(17) 0.0575(10) Uani 1 1 d . . . . .
H47 H 0.661534 1.174689 0.672626 0.069 Uiso 1 1 calc R U . . .
C48 C 0.6083(2) 1.1294(3) 0.59387(17) 0.0540(9) Uani 1 1 d . . . . .
H48 H 0.581463 1.189517 0.585822 0.065 Uiso 1 1 calc R U . . .
C49 C 0.59961(19) 1.0504(3) 0.55395(15) 0.0474(8) Uani 1 1 d . . . . .
H49 H 0.567073 1.057224 0.518524 0.057 Uiso 1 1 calc R U . . .
C50 C 0.57152(14) 0.7978(2) 0.52374(12) 0.0325(6) Uani 1 1 d . . . . .
C51 C 0.53665(16) 0.8133(3) 0.55892(13) 0.0388(7) Uani 1 1 d . . . . .
H51 H 0.545614 0.872381 0.583497 0.047 Uiso 1 1 calc R U . . .
C52 C 0.48868(17) 0.7438(3) 0.55900(15) 0.0460(8) Uani 1 1 d . . . . .
H52 H 0.465142 0.756331 0.583247 0.055 Uiso 1 1 calc R U . . .
C53 C 0.47535(17) 0.6572(3) 0.52405(15) 0.0442(8) Uani 1 1 d . . . . .
H53 H 0.443004 0.609344 0.524272 0.053 Uiso 1 1 calc R U . . .
C54 C 0.50979(16) 0.6406(3) 0.48844(15) 0.0412(7) Uani 1 1 d . . . . .
H54 H 0.500841 0.581132 0.464125 0.049 Uiso 1 1 calc R U . . .
C55 C 0.55716(15) 0.7104(2) 0.48811(13) 0.0368(6) Uani 1 1 d . . . . .
H55 H 0.580085 0.698361 0.463316 0.044 Uiso 1 1 calc R U . . .
C56 C 0.50046(16) 1.0166(3) 0.33335(13) 0.0425(7) Uani 1 1 d . . . . .
H56A H 0.464519 0.991190 0.343254 0.064 Uiso 1 1 calc R U . . .
H56B H 0.494790 0.996664 0.294470 0.064 Uiso 1 1 calc R U . . .
H56C H 0.503163 1.093623 0.336987 0.064 Uiso 1 1 calc R U . . .
C57 C 0.71796(15) 0.8710(2) 0.36481(13) 0.0339(6) Uani 1 1 d . . . . .
H57 H 0.746309 0.821033 0.392647 0.041 Uiso 1 1 calc R U . . .
C58 C 0.68940(14) 0.8085(2) 0.31059(13) 0.0348(6) Uani 1 1 d . . . . .
C59 C 0.68313(17) 0.6991(3) 0.31327(15) 0.0424(7) Uani 1 1 d . . . . .
H59 H 0.698043 0.664578 0.348700 0.051 Uiso 1 1 calc R U . . .
C60 C 0.65555(19) 0.6406(3) 0.26510(17) 0.0512(9) Uani 1 1 d . . . . .
H60 H 0.651348 0.566239 0.267484 0.061 Uiso 1 1 calc R U . . .
C61 C 0.63395(18) 0.6906(3) 0.21310(16) 0.0528(9) Uani 1 1 d . . . . .
H61 H 0.615119 0.650459 0.179889 0.063 Uiso 1 1 calc R U . . .
C62 C 0.63981(16) 0.7982(3) 0.20969(15) 0.0461(8) Uani 1 1 d . . . . .
H62 H 0.624997 0.832146 0.174096 0.055 Uiso 1 1 calc R U . . .
C63 C 0.66725(15) 0.8573(3) 0.25799(13) 0.0374(7) Uani 1 1 d . . . . .
H63 H 0.671010 0.931685 0.255263 0.045 Uiso 1 1 calc R U . . .
C64 C 0.75950(14) 0.9624(3) 0.35936(12) 0.0350(6) Uani 1 1 d . . . . .
C65 C 0.75566(17) 1.0627(3) 0.37953(16) 0.0464(8) Uani 1 1 d . . . . .
H65 H 0.724447 1.078003 0.395932 0.056 Uiso 1 1 calc R U . . .
C66 C 0.79751(19) 1.1419(3) 0.3760(2) 0.0583(10) Uani 1 1 d . . . . .
H66 H 0.794222 1.210584 0.389842 0.070 Uiso 1 1 calc R U . . .
C67 C 0.84295(18) 1.1218(3) 0.35277(18) 0.0540(9) Uani 1 1 d . . . . .
H67 H 0.871196 1.175937 0.350581 0.065 Uiso 1 1 calc R U . . .
C68 C 0.84739(17) 1.0216(3) 0.33247(15) 0.0491(8) Uani 1 1 d . . . . .
H68 H 0.879019 1.006514 0.316522 0.059 Uiso 1 1 calc R U . . .
C69 C 0.80559(16) 0.9432(3) 0.33545(14) 0.0424(7) Uani 1 1 d . . . . .
H69 H 0.808568 0.875039 0.320848 0.051 Uiso 1 1 calc R U . . .
C70 C 0.64808(14) 0.5009(3) 0.41771(13) 0.0365(7) Uani 1 1 d . . . . .
C71 C 0.62457(16) 0.4342(3) 0.38274(14) 0.0388(7) Uani 1 1 d . . . . .
C72 C 0.60030(15) 0.3563(2) 0.33955(13) 0.0356(6) Uani 1 1 d . . . . .
C73 C 0.64062(16) 0.2820(3) 0.32862(15) 0.0427(7) Uani 1 1 d . . . . .
H73 H 0.683615 0.280320 0.352074 0.051 Uiso 1 1 calc R U . . .
C74 C 0.61976(16) 0.2113(3) 0.28485(16) 0.0455(8) Uani 1 1 d . . . . .
H74 H 0.648301 0.161893 0.278418 0.055 Uiso 1 1 calc R U . . .
C75 C 0.55688(16) 0.2119(3) 0.24997(14) 0.0397(7) Uani 1 1 d . . . . .
C76 C 0.51509(15) 0.2820(3) 0.26117(14) 0.0394(7) Uani 1 1 d . . . . .
H76 H 0.471851 0.281793 0.238329 0.047 Uiso 1 1 calc R U . . .
C77 C 0.53655(15) 0.3515(3) 0.30544(13) 0.0380(7) Uani 1 1 d . . . . .
H77 H 0.507327 0.397765 0.313172 0.046 Uiso 1 1 calc R U . . .
C78 C 0.47851(19) 0.1450(3) 0.16787(16) 0.0519(9) Uani 1 1 d . . . . .
H78A H 0.448350 0.131695 0.187362 0.078 Uiso 1 1 calc R U . . .
H78B H 0.473287 0.091425 0.138650 0.078 Uiso 1 1 calc R U . . .
H78C H 0.470879 0.215171 0.150561 0.078 Uiso 1 1 calc R U . . .
Cl1A Cl 0.67676(10) 0.17005(15) 0.47758(10) 0.0858(5) Uani 0.701(2) 1 d D U P A 1
Cl2A Cl 0.77330(15) 0.3262(3) 0.50491(15) 0.1318(8) Uani 0.701(2) 1 d D U P A 1
C79A C 0.6977(4) 0.2909(7) 0.5100(5) 0.1071(8) Uani 0.701(2) 1 d D U P A 1
H79A H 0.700645 0.286347 0.549902 0.129 Uiso 0.701(2) 1 calc R U P A 1
H79B H 0.665668 0.344762 0.491126 0.129 Uiso 0.701(2) 1 calc R U P A 1
Cl1B Cl 0.7552(2) 0.2763(4) 0.5847(2) 0.0858(5) Uani 0.299(2) 1 d D U P A 2
Cl2B Cl 0.7848(4) 0.2405(6) 0.4885(3) 0.1318(8) Uani 0.299(2) 1 d D U P A 2
C79B C 0.7221(7) 0.287(2) 0.5107(5) 0.1071(8) Uani 0.299(2) 1 d D U P A 2
H79C H 0.710970 0.360821 0.498870 0.129 Uiso 0.299(2) 1 calc R U P A 2
H79D H 0.684177 0.241949 0.495614 0.129 Uiso 0.299(2) 1 calc R U P A 2

loop_
_atom_site_aniso_label
_atom_site_aniso_U_11
_atom_site_aniso_U_22
_atom_site_aniso_U_33
_atom_site_aniso_U_23
_atom_site_aniso_U_13
_atom_site_aniso_U_12
Cu1 0.0314(2) 0.0261(2) 0.0274(2) -0.00256(16) 0.00409(17) 0.00030(15)
O13 0.0489(14) 0.0566(15) 0.0447(14) -0.0233(12) 0.0114(12) -0.0052(11)
N2 0.0307(11) 0.0275(11) 0.0254(11) 0.0001(9) 0.0049(10) 0.0008(9)
N3 0.0321(12) 0.0257(11) 0.0242(11) -0.0003(9) 0.0049(10) 0.0020(9)
C1 0.0302(13) 0.0295(13) 0.0227(13) 0.0009(11) 0.0054(11) 0.0040(10)
C2 0.0335(14) 0.0298(14) 0.0319(15) -0.0021(12) 0.0011(12) -0.0037(11)
C3 0.0430(16) 0.0246(13) 0.0327(15) -0.0013(11) 0.0059(13) -0.0034(11)
C4 0.0253(12) 0.0309(13) 0.0254(14) 0.0025(11) 0.0026(11) 0.0031(10)
C5 0.0307(13) 0.0347(14) 0.0271(14) 0.0059(12) 0.0085(11) 0.0038(11)
C6 0.0380(15) 0.0381(15) 0.0352(16) 0.0087(13) 0.0151(13) 0.0117(12)
C7 0.0362(15) 0.0378(16) 0.0347(16) 0.0097(13) 0.0105(13) 0.0091(12)
C8 0.0344(14) 0.0367(15) 0.0261(14) 0.0058(12) 0.0078(12) 0.0037(11)
C9 0.0288(13) 0.0330(14) 0.0241(13) -0.0010(11) 0.0053(11) -0.0012(11)
C10 0.0330(14) 0.0404(16) 0.0281(14) 0.0098(12) 0.0109(12) 0.0105(12)
C11 0.0445(17) 0.0376(16) 0.0305(15) 0.0033(13) 0.0150(13) 0.0034(13)
C12 0.0463(18) 0.0471(18) 0.0360(17) 0.0039(15) 0.0137(15) 0.0006(14)
C13 0.054(2) 0.063(2) 0.043(2) -0.0015(18) 0.0108(17) -0.0096(18)
C14 0.072(3) 0.057(2) 0.058(2) -0.008(2) 0.026(2) -0.020(2)
C15 0.088(3) 0.040(2) 0.070(3) 0.0123(19) 0.035(3) -0.0077(19)
C16 0.058(2) 0.0432(18) 0.051(2) 0.0130(16) 0.0201(18) 0.0058(16)
C17 0.0413(16) 0.0376(15) 0.0272(14) 0.0101(12) 0.0096(13) 0.0079(12)
C18 0.0454(17) 0.0483(18) 0.0311(16) 0.0071(14) 0.0130(14) 0.0104(14)
C19 0.075(3) 0.054(2) 0.0378(18) 0.0043(17) 0.0252(19) 0.0169(19)
C20 0.092(3) 0.047(2) 0.0351(19) -0.0006(16) 0.016(2) 0.002(2)
C21 0.066(2) 0.057(2) 0.045(2) 0.0052(18) 0.0048(19) -0.0105(19)
C22 0.0467(18) 0.0496(19) 0.0412(18) 0.0059(16) 0.0108(15) -0.0031(15)
C23 0.058(2) 0.0469(19) 0.053(2) 0.0239(17) 0.0289(18) 0.0223(16)
C24 0.0353(14) 0.0326(14) 0.0255(14) -0.0006(11) 0.0077(12) 0.0007(11)
C25 0.0470(17) 0.0395(16) 0.0333(16) -0.0085(13) 0.0148(14) -0.0072(13)
C26 0.047(2) 0.069(3) 0.048(2) -0.0179(19) 0.0100(17) -0.0116(18)
C27 0.057(2) 0.091(3) 0.054(2) -0.021(2) 0.007(2) -0.022(2)
C28 0.076(3) 0.081(3) 0.048(2) -0.026(2) 0.017(2) -0.035(2)
C29 0.073(3) 0.049(2) 0.047(2) -0.0189(17) 0.022(2) -0.0150(18)
C30 0.058(2) 0.0353(16) 0.0354(17) -0.0038(13) 0.0166(16) -0.0049(14)
C31 0.0364(15) 0.0377(15) 0.0278(14) -0.0076(12) 0.0123(12) -0.0005(12)
C32 0.0402(16) 0.0420(16) 0.0313(15) 0.0003(13) 0.0124(13) 0.0010(13)
C33 0.057(2) 0.0443(18) 0.053(2) 0.0004(16) 0.0290(18) -0.0003(16)
C34 0.051(2) 0.051(2) 0.072(3) -0.013(2) 0.029(2) -0.0153(17)
C35 0.0395(18) 0.067(2) 0.052(2) -0.0133(19) 0.0106(16) -0.0125(17)
C36 0.0365(16) 0.0539(19) 0.0306(16) -0.0034(14) 0.0071(13) 0.0009(14)
C37 0.0352(14) 0.0246(13) 0.0255(14) 0.0012(11) 0.0027(12) 0.0038(10)
C38 0.0380(15) 0.0263(13) 0.0241(14) 0.0017(11) 0.0057(12) 0.0057(11)
C39 0.0383(15) 0.0330(14) 0.0294(15) 0.0007(12) 0.0091(12) 0.0071(12)
C40 0.0395(15) 0.0329(14) 0.0273(14) 0.0020(12) 0.0059(12) 0.0076(12)
C41 0.0426(16) 0.0346(15) 0.0253(14) 0.0026(12) 0.0082(13) 0.0082(12)
C42 0.0379(15) 0.0293(13) 0.0265(14) 0.0016(11) 0.0080(12) 0.0050(11)
C43 0.0369(15) 0.0334(14) 0.0239(14) 0.0025(11) 0.0061(12) 0.0080(11)
C44 0.0453(16) 0.0349(15) 0.0264(14) 0.0013(12) 0.0104(13) 0.0015(12)
C45 0.060(2) 0.0361(16) 0.0341(17) 0.0008(14) 0.0051(16) 0.0045(15)
C46 0.079(3) 0.047(2) 0.0332(18) -0.0044(16) -0.0006(18) 0.0014(19)
C47 0.082(3) 0.0414(19) 0.043(2) -0.0116(16) 0.013(2) -0.0029(18)
C48 0.074(3) 0.0383(18) 0.046(2) -0.0057(16) 0.015(2) 0.0070(17)
C49 0.059(2) 0.0414(18) 0.0366(18) -0.0013(15) 0.0091(16) 0.0107(15)
C50 0.0357(14) 0.0304(14) 0.0277(14) 0.0057(12) 0.0061(12) 0.0082(11)
C51 0.0475(17) 0.0404(16) 0.0290(15) 0.0000(13) 0.0137(14) 0.0069(13)
C52 0.0504(19) 0.052(2) 0.0420(18) 0.0062(16) 0.0238(16) 0.0054(15)
C53 0.0437(17) 0.0430(17) 0.0450(19) 0.0083(15) 0.0136(15) 0.0024(14)
C54 0.0447(17) 0.0365(16) 0.0402(18) 0.0003(14) 0.0117(15) 0.0039(13)
C55 0.0400(16) 0.0361(15) 0.0332(16) 0.0018(13) 0.0108(13) 0.0081(12)
C56 0.0461(17) 0.0491(18) 0.0272(15) 0.0059(14) 0.0057(13) 0.0203(15)
C57 0.0378(15) 0.0349(15) 0.0270(14) 0.0008(12) 0.0083(12) 0.0059(12)
C58 0.0362(15) 0.0365(15) 0.0329(15) -0.0011(13) 0.0131(13) -0.0008(12)
C59 0.0522(19) 0.0403(17) 0.0399(18) 0.0012(14) 0.0223(16) -0.0002(14)
C60 0.062(2) 0.0420(18) 0.056(2) -0.0110(17) 0.0281(19) -0.0120(16)
C61 0.049(2) 0.069(2) 0.045(2) -0.0236(19) 0.0221(17) -0.0217(18)
C62 0.0425(17) 0.066(2) 0.0320(16) -0.0019(16) 0.0159(14) -0.0096(16)
C63 0.0385(16) 0.0445(17) 0.0289(15) 0.0010(13) 0.0109(13) -0.0035(13)
C64 0.0363(15) 0.0394(16) 0.0226(13) 0.0022(12) 0.0011(12) 0.0022(12)
C65 0.0409(17) 0.0417(18) 0.051(2) 0.0009(16) 0.0088(16) 0.0012(14)
C66 0.049(2) 0.0397(18) 0.077(3) -0.0049(19) 0.009(2) -0.0015(15)
C67 0.0420(19) 0.054(2) 0.054(2) 0.0042(18) 0.0005(17) -0.0109(16)
C68 0.0418(18) 0.066(2) 0.0353(18) -0.0017(17) 0.0078(15) -0.0089(16)
C69 0.0410(17) 0.0481(18) 0.0330(16) -0.0043(14) 0.0056(14) -0.0035(14)
C70 0.0326(14) 0.0387(16) 0.0321(15) -0.0090(13) 0.0031(12) 0.0018(12)
C71 0.0434(17) 0.0356(16) 0.0365(17) 0.0021(13) 0.0125(14) 0.0008(13)
C72 0.0418(16) 0.0319(14) 0.0303(15) -0.0006(12) 0.0087(13) -0.0031(12)
C73 0.0390(16) 0.0398(17) 0.0455(19) -0.0074(15) 0.0092(14) -0.0010(13)
C74 0.0419(17) 0.0448(18) 0.0470(19) -0.0108(15) 0.0114(15) 0.0036(14)
C75 0.0445(17) 0.0408(16) 0.0335(16) -0.0090(13) 0.0126(14) -0.0043(13)
C76 0.0395(16) 0.0401(16) 0.0333(16) -0.0036(13) 0.0055(13) -0.0014(13)
C77 0.0400(16) 0.0422(16) 0.0289(15) -0.0043(13) 0.0079(13) 0.0054(13)
C78 0.055(2) 0.053(2) 0.0387(19) -0.0143(16) 0.0041(17) -0.0082(17)
Cl1A 0.0949(11) 0.0667(9) 0.1121(13) -0.0190(9) 0.0565(10) -0.0133(8)
Cl2A 0.1215(15) 0.1106(14) 0.1465(17) -0.0093(14) 0.0234(14) -0.0172(13)
C79A 0.1070(15) 0.0856(13) 0.1288(16) -0.0147(13) 0.0400(14) -0.0137(13)
Cl1B 0.0949(11) 0.0667(9) 0.1121(13) -0.0190(9) 0.0565(10) -0.0133(8)
Cl2B 0.1215(15) 0.1106(14) 0.1465(17) -0.0093(14) 0.0234(14) -0.0172(13)
C79B 0.1070(15) 0.0856(13) 0.1288(16) -0.0147(13) 0.0400(14) -0.0137(13)

loop_
_atom_type_symbol
_atom_type_description
_atom_type_scat_dispersion_real
_atom_type_scat_dispersion_imag
_atom_type_scat_source
C C 0.0181 0.0091 'International Tables Vol C Tables 4.2.6.8 and 6.1.1.4'
H H 0.0000 0.0000 'International Tables Vol C Tables 4.2.6.8 and 6.1.1.4'
Cl Cl 0.3639 0.7018 'International Tables Vol C Tables 4.2.6.8 and 6.1.1.4'
Cu Cu -1.9646 0.5888 'International Tables Vol C Tables 4.2.6.8 and 6.1.1.4'
N N 0.0311 0.0180 'International Tables Vol C Tables 4.2.6.8 and 6.1.1.4'
O O 0.0492 0.0322 'International Tables Vol C Tables 4.2.6.8 and 6.1.1.4'

loop_
_exptl_crystal_face_index_h
_exptl_crystal_face_index_k
_exptl_crystal_face_index_l
_exptl_crystal_face_perp_dist
7 7 1 0.0815
12 0 3 0.0545
-12 0 -3 0.0545
2 4 -14 0.1329
0 -2 15 0.0995
-7 -7 -1 0.0815

loop_
_geom_angle_atom_site_label_1
_geom_angle_atom_site_label_2
_geom_angle_atom_site_label_3
_geom_angle
_geom_angle_site_symmetry_1
_geom_angle_site_symmetry_3
_geom_angle_publ_flag
C70 Cu1 C1 172.11(13) . . ?
C75 O13 C78 116.8(3) . . ?
C1 N2 C2 111.3(2) . . ?
C1 N2 C4 122.5(2) . . ?
C2 N2 C4 126.1(2) . . ?
C1 N3 C3 111.7(2) . . ?
C1 N3 C37 123.9(2) . . ?
C3 N3 C37 124.4(2) . . ?
N2 C1 Cu1 126.3(2) . . ?
N3 C1 Cu1 129.9(2) . . ?
N3 C1 N2 103.6(2) . . ?
N2 C2 H2 126.6 . . ?
C3 C2 N2 106.8(3) . . ?
C3 C2 H2 126.6 . . ?
N3 C3 H3 126.7 . . ?
C2 C3 N3 106.5(3) . . ?
C2 C3 H3 126.7 . . ?
C5 C4 N2 118.5(3) . . ?
C5 C4 C9 122.7(3) . . ?
C9 C4 N2 118.7(3) . . ?
C4 C5 C6 118.0(3) . . ?
C4 C5 C10 121.4(3) . . ?
C6 C5 C10 120.5(3) . . ?
C5 C6 H6 119.2 . . ?
C7 C6 C5 121.6(3) . . ?
C7 C6 H6 119.2 . . ?
C6 C7 C8 118.6(3) . . ?
C6 C7 C23 121.2(3) . . ?
C8 C7 C23 120.2(3) . . ?
C7 C8 H8 119.0 . . ?
C7 C8 C9 122.0(3) . . ?
C9 C8 H8 119.0 . . ?
C4 C9 C8 117.1(3) . . ?
C4 C9 C24 122.6(3) . . ?
C8 C9 C24 120.3(3) . . ?
C5 C10 H10 106.5 . . ?
C11 C10 C5 110.9(3) . . ?
C11 C10 H10 106.5 . . ?
C11 C10 C17 114.2(2) . . ?
C17 C10 C5 111.8(3) . . ?
C17 C10 H10 106.5 . . ?
C12 C11 C10 122.7(3) . . ?
C16 C11 C10 119.5(3) . . ?
C16 C11 C12 117.8(3) . . ?
C11 C12 H12 119.5 . . ?
C13 C12 C11 121.1(3) . . ?
C13 C12 H12 119.5 . . ?
C12 C13 H13 119.7 . . ?
C12 C13 C14 120.7(4) . . ?
C14 C13 H13 119.7 . . ?
C13 C14 H14 120.5 . . ?
C15 C14 C13 119.0(4) . . ?
C15 C14 H14 120.5 . . ?
C14 C15 H15 119.6 . . ?
C14 C15 C16 120.8(4) . . ?
C16 C15 H15 119.6 . . ?
C11 C16 H16 119.7 . . ?
C15 C16 C11 120.6(4) . . ?
C15 C16 H16 119.7 . . ?
C18 C17 C10 122.8(3) . . ?
C18 C17 C22 118.5(3) . . ?
C22 C17 C10 118.7(3) . . ?
C17 C18 H18 119.8 . . ?
C17 C18 C19 120.4(4) . . ?
C19 C18 H18 119.8 . . ?
C18 C19 H19 119.9 . . ?
C20 C19 C18 120.3(4) . . ?
C20 C19 H19 119.9 . . ?
C19 C20 H20 120.4 . . ?
C21 C20 C19 119.2(4) . . ?
C21 C20 H20 120.4 . . ?
C20 C21 H21 119.6 . . ?
C22 C21 C20 120.7(4) . . ?
C22 C21 H21 119.6 . . ?
C17 C22 H22 119.6 . . ?
C21 C22 C17 120.9(4) . . ?
C21 C22 H22 119.6 . . ?
C7 C23 H23A 109.5 . . ?
C7 C23 H23B 109.5 . . ?
C7 C23 H23C 109.5 . . ?
H23A C23 H23B 109.5 . . ?
H23A C23 H23C 109.5 . . ?
H23B C23 H23C 109.5 . . ?
C9 C24 H24 106.7 . . ?
C9 C24 C25 114.5(3) . . ?
C9 C24 C31 110.7(2) . . ?
C25 C24 H24 106.7 . . ?
C31 C24 H24 106.7 . . ?
C31 C24 C25 111.2(2) . . ?
C26 C25 C24 124.3(3) . . ?
C26 C25 C30 118.4(3) . . ?
C30 C25 C24 117.3(3) . . ?
C25 C26 H26 119.6 . . ?
C25 C26 C27 120.9(4) . . ?
C27 C26 H26 119.6 . . ?
C26 C27 H27 120.0 . . ?
C28 C27 C26 120.0(5) . . ?
C28 C27 H27 120.0 . . ?
C27 C28 H28 120.2 . . ?
C29 C28 C27 119.6(4) . . ?
C29 C28 H28 120.2 . . ?
C28 C29 H29 120.1 . . ?
C30 C29 C28 119.9(4) . . ?
C30 C29 H29 120.1 . . ?
C25 C30 H30 119.4 . . ?
C29 C30 C25 121.2(4) . . ?
C29 C30 H30 119.4 . . ?
C32 C31 C24 122.7(3) . . ?
C32 C31 C36 119.0(3) . . ?
C36 C31 C24 118.3(3) . . ?
C31 C32 H32 119.6 . . ?
C31 C32 C33 120.8(3) . . ?
C33 C32 H32 119.6 . . ?
C32 C33 H33 119.9 . . ?
C34 C33 C32 120.1(4) . . ?
C34 C33 H33 119.9 . . ?
C33 C34 H34 120.1 . . ?
C33 C34 C35 119.8(3) . . ?
C35 C34 H34 120.1 . . ?
C34 C35 H35 119.8 . . ?
C34 C35 C36 120.5(4) . . ?
C36 C35 H35 119.8 . . ?
C31 C36 H36 120.0 . . ?
C35 C36 C31 119.9(3) . . ?
C35 C36 H36 120.0 . . ?
C38 C37 N3 118.9(3) . . ?
C38 C37 C42 122.1(3) . . ?
C42 C37 N3 118.9(3) . . ?
C37 C38 C43 121.7(3) . . ?
C39 C38 C37 117.8(3) . . ?
C39 C38 C43 120.4(3) . . ?
C38 C39 H39 119.2 . . ?
C38 C39 C40 121.7(3) . . ?
C40 C39 H39 119.2 . . ?
C39 C40 C56 121.1(3) . . ?
C41 C40 C39 118.5(3) . . ?
C41 C40 C56 120.4(3) . . ?
C40 C41 H41 119.0 . . ?
C42 C41 C40 122.0(3) . . ?
C42 C41 H41 119.0 . . ?
C37 C42 C57 121.7(3) . . ?
C41 C42 C37 117.7(3) . . ?
C41 C42 C57 120.5(3) . . ?
C38 C43 H43 105.7 . . ?
C38 C43 C50 110.8(2) . . ?
C44 C43 C38 114.5(2) . . ?
C44 C43 H43 105.7 . . ?
C44 C43 C50 113.7(3) . . ?
C50 C43 H43 105.7 . . ?
C45 C44 C43 119.4(3) . . ?
C45 C44 C49 117.9(3) . . ?
C49 C44 C43 122.6(3) . . ?
C44 C45 H45 119.3 . . ?
C44 C45 C46 121.3(3) . . ?
C46 C45 H45 119.3 . . ?
C45 C46 H46 120.0 . . ?
C47 C46 C45 119.9(4) . . ?
C47 C46 H46 120.0 . . ?
C46 C47 H47 120.1 . . ?
C46 C47 C48 119.9(4) . . ?
C48 C47 H47 120.1 . . ?
C47 C48 H48 120.0 . . ?
C47 C48 C49 120.0(4) . . ?
C49 C48 H48 120.0 . . ?
C44 C49 H49 119.5 . . ?
C48 C49 C44 121.0(3) . . ?
C48 C49 H49 119.5 . . ?
C51 C50 C43 123.4(3) . . ?
C51 C50 C55 117.9(3) . . ?
C55 C50 C43 118.6(3) . . ?
C50 C51 H51 119.3 . . ?
C50 C51 C52 121.4(3) . . ?
C52 C51 H51 119.3 . . ?
C51 C52 H52 119.9 . . ?
C53 C52 C51 120.2(3) . . ?
C53 C52 H52 119.9 . . ?
C52 C53 H53 120.4 . . ?
C52 C53 C54 119.2(3) . . ?
C54 C53 H53 120.4 . . ?
C53 C54 H54 119.7 . . ?
C55 C54 C53 120.5(3) . . ?
C55 C54 H54 119.7 . . ?
C50 C55 H55 119.6 . . ?
C54 C55 C50 120.8(3) . . ?
C54 C55 H55 119.6 . . ?
C40 C56 H56A 109.5 . . ?
C40 C56 H56B 109.5 . . ?
C40 C56 H56C 109.5 . . ?
H56A C56 H56B 109.5 . . ?
H56A C56 H56C 109.5 . . ?
H56B C56 H56C 109.5 . . ?
C42 C57 H57 106.2 . . ?
C58 C57 C42 109.6(3) . . ?
C58 C57 H57 106.2 . . ?
C58 C57 C64 113.5(3) . . ?
C64 C57 C42 114.6(3) . . ?
C64 C57 H57 106.2 . . ?
C59 C58 C57 119.4(3) . . ?
C63 C58 C57 122.2(3) . . ?
C63 C58 C59 118.4(3) . . ?
C58 C59 H59 119.6 . . ?
C60 C59 C58 120.9(3) . . ?
C60 C59 H59 119.6 . . ?
C59 C60 H60 120.1 . . ?
C59 C60 C61 119.8(4) . . ?
C61 C60 H60 120.1 . . ?
C60 C61 H61 120.0 . . ?
C62 C61 C60 120.1(3) . . ?
C62 C61 H61 120.0 . . ?
C61 C62 H62 119.9 . . ?
C61 C62 C63 120.3(3) . . ?
C63 C62 H62 119.9 . . ?
C58 C63 H63 119.7 . . ?
C62 C63 C58 120.5(3) . . ?
C62 C63 H63 119.7 . . ?
C65 C64 C57 123.2(3) . . ?
C65 C64 C69 118.1(3) . . ?
C69 C64 C57 118.7(3) . . ?
C64 C65 H65 119.8 . . ?
C64 C65 C66 120.4(4) . . ?
C66 C65 H65 119.8 . . ?
C65 C66 H66 119.5 . . ?
C67 C66 C65 120.9(4) . . ?
C67 C66 H66 119.5 . . ?
C66 C67 H67 120.4 . . ?
C66 C67 C68 119.3(4) . . ?
C68 C67 H67 120.4 . . ?
C67 C68 H68 120.0 . . ?
C67 C68 C69 120.0(4) . . ?
C69 C68 H68 120.0 . . ?
C64 C69 H69 119.3 . . ?
C68 C69 C64 121.3(3) . . ?
C68 C69 H69 119.3 . . ?
C71 C70 Cu1 165.5(3) . . ?
C70 C71 C72 175.8(4) . . ?
C73 C72 C71 120.4(3) . . ?
C73 C72 C77 116.6(3) . . ?
C77 C72 C71 122.9(3) . . ?
C72 C73 H73 119.1 . . ?
C74 C73 C72 121.9(3) . . ?
C74 C73 H73 119.1 . . ?
C73 C74 H74 119.9 . . ?
C73 C74 C75 120.1(3) . . ?
C75 C74 H74 119.9 . . ?
O13 C75 C74 115.5(3) . . ?
O13 C75 C76 125.2(3) . . ?
C76 C75 C74 119.3(3) . . ?
C75 C76 H76 120.1 . . ?
C77 C76 C75 119.8(3) . . ?
C77 C76 H76 120.1 . . ?
C72 C77 H77 119.0 . . ?
C76 C77 C72 122.1(3) . . ?
C76 C77 H77 119.0 . . ?
O13 C78 H78A 109.5 . . ?
O13 C78 H78B 109.5 . . ?
O13 C78 H78C 109.5 . . ?
H78A C78 H78B 109.5 . . ?
H78A C78 H78C 109.5 . . ?
H78B C78 H78C 109.5 . . ?
Cl1A C79A Cl2A 107.4(5) . . ?
Cl1A C79A H79A 110.2 . . ?
Cl1A C79A H79B 110.2 . . ?
Cl2A C79A H79A 110.2 . . ?
Cl2A C79A H79B 110.2 . . ?
H79A C79A H79B 108.5 . . ?
Cl1B C79B Cl2B 102.3(7) . . ?
Cl1B C79B H79C 111.3 . . ?
Cl1B C79B H79D 111.3 . . ?
Cl2B C79B H79C 111.3 . . ?
Cl2B C79B H79D 111.3 . . ?
H79C C79B H79D 109.2 . . ?

loop_
_geom_bond_atom_site_label_1
_geom_bond_atom_site_label_2
_geom_bond_distance
_geom_bond_site_symmetry_2
_geom_bond_publ_flag
Cu1 C1 1.891(3) . ?
Cu1 C70 1.869(3) . ?
O13 C75 1.363(4) . ?
O13 C78 1.431(5) . ?
N2 C1 1.371(4) . ?
N2 C2 1.382(4) . ?
N2 C4 1.445(4) . ?
N3 C1 1.355(4) . ?
N3 C3 1.389(4) . ?
N3 C37 1.448(4) . ?
C2 H2 0.9500 . ?
C2 C3 1.348(4) . ?
C3 H3 0.9500 . ?
C4 C5 1.387(4) . ?
C4 C9 1.394(4) . ?
C5 C6 1.396(4) . ?
C5 C10 1.534(4) . ?
C6 H6 0.9500 . ?
C6 C7 1.387(4) . ?
C7 C8 1.391(4) . ?
C7 C23 1.506(4) . ?
C8 H8 0.9500 . ?
C8 C9 1.402(4) . ?
C9 C24 1.515(4) . ?
C10 H10 1.0000 . ?
C10 C11 1.522(5) . ?
C10 C17 1.531(4) . ?
C11 C12 1.393(5) . ?
C11 C16 1.391(5) . ?
C12 H12 0.9500 . ?
C12 C13 1.373(5) . ?
C13 H13 0.9500 . ?
C13 C14 1.385(6) . ?
C14 H14 0.9500 . ?
C14 C15 1.367(7) . ?
C15 H15 0.9500 . ?
C15 C16 1.389(6) . ?
C16 H16 0.9500 . ?
C17 C18 1.385(5) . ?
C17 C22 1.393(5) . ?
C18 H18 0.9500 . ?
C18 C19 1.395(5) . ?
C19 H19 0.9500 . ?
C19 C20 1.384(6) . ?
C20 H20 0.9500 . ?
C20 C21 1.377(7) . ?
C21 H21 0.9500 . ?
C21 C22 1.374(6) . ?
C22 H22 0.9500 . ?
C23 H23A 0.9800 . ?
C23 H23B 0.9800 . ?
C23 H23C 0.9800 . ?
C24 H24 1.0000 . ?
C24 C25 1.541(4) . ?
C24 C31 1.524(4) . ?
C25 C26 1.384(5) . ?
C25 C30 1.398(5) . ?
C26 H26 0.9500 . ?
C26 C27 1.394(6) . ?
C27 H27 0.9500 . ?
C27 C28 1.391(7) . ?
C28 H28 0.9500 . ?
C28 C29 1.389(7) . ?
C29 H29 0.9500 . ?
C29 C30 1.383(5) . ?
C30 H30 0.9500 . ?
C31 C32 1.385(4) . ?
C31 C36 1.396(4) . ?
C32 H32 0.9500 . ?
C32 C33 1.389(5) . ?
C33 H33 0.9500 . ?
C33 C34 1.375(6) . ?
C34 H34 0.9500 . ?
C34 C35 1.386(6) . ?
C35 H35 0.9500 . ?
C35 C36 1.388(5) . ?
C36 H36 0.9500 . ?
C37 C38 1.397(4) . ?
C37 C42 1.399(4) . ?
C38 C39 1.390(4) . ?
C38 C43 1.529(4) . ?
C39 H39 0.9500 . ?
C39 C40 1.396(4) . ?
C40 C41 1.388(4) . ?
C40 C56 1.509(4) . ?
C41 H41 0.9500 . ?
C41 C42 1.388(4) . ?
C42 C57 1.530(4) . ?
C43 H43 1.0000 . ?
C43 C44 1.524(4) . ?
C43 C50 1.530(4) . ?
C44 C45 1.375(5) . ?
C44 C49 1.398(5) . ?
C45 H45 0.9500 . ?
C45 C46 1.397(5) . ?
C46 H46 0.9500 . ?
C46 C47 1.373(6) . ?
C47 H47 0.9500 . ?
C47 C48 1.378(6) . ?
C48 H48 0.9500 . ?
C48 C49 1.388(5) . ?
C49 H49 0.9500 . ?
C50 C51 1.386(4) . ?
C50 C55 1.395(4) . ?
C51 H51 0.9500 . ?
C51 C52 1.395(5) . ?
C52 H52 0.9500 . ?
C52 C53 1.376(5) . ?
C53 H53 0.9500 . ?
C53 C54 1.389(5) . ?
C54 H54 0.9500 . ?
C54 C55 1.388(5) . ?
C55 H55 0.9500 . ?
C56 H56A 0.9800 . ?
C56 H56B 0.9800 . ?
C56 H56C 0.9800 . ?
C57 H57 1.0000 . ?
C57 C58 1.524(4) . ?
C57 C64 1.524(4) . ?
C58 C59 1.397(5) . ?
C58 C63 1.396(4) . ?
C59 H59 0.9500 . ?
C59 C60 1.381(5) . ?
C60 H60 0.9500 . ?
C60 C61 1.391(6) . ?
C61 H61 0.9500 . ?
C61 C62 1.374(6) . ?
C62 H62 0.9500 . ?
C62 C63 1.387(5) . ?
C63 H63 0.9500 . ?
C64 C65 1.382(5) . ?
C64 C69 1.389(5) . ?
C65 H65 0.9500 . ?
C65 C66 1.401(5) . ?
C66 H66 0.9500 . ?
C66 C67 1.366(6) . ?
C67 H67 0.9500 . ?
C67 C68 1.385(6) . ?
C68 H68 0.9500 . ?
C68 C69 1.389(5) . ?
C69 H69 0.9500 . ?
C70 C71 1.208(5) . ?
C71 C72 1.435(4) . ?
C72 C73 1.399(5) . ?
C72 C77 1.405(5) . ?
C73 H73 0.9500 . ?
C73 C74 1.377(5) . ?
C74 H74 0.9500 . ?
C74 C75 1.393(5) . ?
C75 C76 1.391(5) . ?
C76 H76 0.9500 . ?
C76 C77 1.377(5) . ?
C77 H77 0.9500 . ?
C78 H78A 0.9800 . ?
C78 H78B 0.9800 . ?
C78 H78C 0.9800 . ?
Cl1A C79A 1.724(8) . ?
Cl2A C79A 1.810(7) . ?
C79A H79A 0.9900 . ?
C79A H79B 0.9900 . ?
Cl1B C79B 1.768(10) . ?
Cl2B C79B 1.787(10) . ?
C79B H79C 0.9900 . ?
C79B H79D 0.9900 . ?

loop_
_geom_torsion_atom_site_label_1
_geom_torsion_atom_site_label_2
_geom_torsion_atom_site_label_3
_geom_torsion_atom_site_label_4
_geom_torsion
_geom_torsion_site_symmetry_1
_geom_torsion_site_symmetry_2
_geom_torsion_site_symmetry_3
_geom_torsion_site_symmetry_4
_geom_torsion_publ_flag
O13 C75 C76 C77 -179.7(3) . . . . ?
N2 C2 C3 N3 -0.4(3) . . . . ?
N2 C4 C5 C6 -178.3(3) . . . . ?
N2 C4 C5 C10 4.3(4) . . . . ?
N2 C4 C9 C8 178.2(2) . . . . ?
N2 C4 C9 C24 0.4(4) . . . . ?
N3 C37 C38 C39 179.0(3) . . . . ?
N3 C37 C38 C43 -4.0(4) . . . . ?
N3 C37 C42 C41 -176.8(3) . . . . ?
N3 C37 C42 C57 5.9(4) . . . . ?
C1 N2 C2 C3 0.6(4) . . . . ?
C1 N2 C4 C5 85.9(3) . . . . ?
C1 N2 C4 C9 -91.7(3) . . . . ?
C1 N3 C3 C2 0.2(4) . . . . ?
C1 N3 C37 C38 87.1(4) . . . . ?
C1 N3 C37 C42 -92.0(4) . . . . ?
C2 N2 C1 Cu1 175.4(2) . . . . ?
C2 N2 C1 N3 -0.4(3) . . . . ?
C2 N2 C4 C5 -91.6(4) . . . . ?
C2 N2 C4 C9 90.8(4) . . . . ?
C3 N3 C1 Cu1 -175.4(2) . . . . ?
C3 N3 C1 N2 0.1(3) . . . . ?
C3 N3 C37 C38 -94.9(4) . . . . ?
C3 N3 C37 C42 85.9(4) . . . . ?
C4 N2 C1 Cu1 -2.4(4) . . . . ?
C4 N2 C1 N3 -178.2(2) . . . . ?
C4 N2 C2 C3 178.3(3) . . . . ?
C4 C5 C6 C7 0.2(5) . . . . ?
C4 C5 C10 C11 88.0(3) . . . . ?
C4 C5 C10 C17 -143.3(3) . . . . ?
C4 C9 C24 C25 -110.9(3) . . . . ?
C4 C9 C24 C31 122.4(3) . . . . ?
C5 C4 C9 C8 0.7(4) . . . . ?
C5 C4 C9 C24 -177.0(3) . . . . ?
C5 C6 C7 C8 0.5(5) . . . . ?
C5 C6 C7 C23 179.5(3) . . . . ?
C5 C10 C11 C12 38.7(4) . . . . ?
C5 C10 C11 C16 -142.3(3) . . . . ?
C5 C10 C17 C18 -109.7(3) . . . . ?
C5 C10 C17 C22 71.6(3) . . . . ?
C6 C5 C10 C11 -89.3(3) . . . . ?
C6 C5 C10 C17 39.4(4) . . . . ?
C6 C7 C8 C9 -0.7(5) . . . . ?
C7 C8 C9 C4 0.1(4) . . . . ?
C7 C8 C9 C24 177.9(3) . . . . ?
C8 C9 C24 C25 71.4(4) . . . . ?
C8 C9 C24 C31 -55.2(4) . . . . ?
C9 C4 C5 C6 -0.8(4) . . . . ?
C9 C4 C5 C10 -178.2(3) . . . . ?
C9 C24 C25 C26 -17.2(5) . . . . ?
C9 C24 C25 C30 166.8(3) . . . . ?
C9 C24 C31 C32 90.4(3) . . . . ?
C9 C24 C31 C36 -88.7(3) . . . . ?
C10 C5 C6 C7 177.6(3) . . . . ?
C10 C11 C12 C13 178.9(3) . . . . ?
C10 C11 C16 C15 -179.5(4) . . . . ?
C10 C17 C18 C19 -178.0(3) . . . . ?
C10 C17 C22 C21 177.8(3) . . . . ?
C11 C10 C17 C18 17.3(4) . . . . ?
C11 C10 C17 C22 -161.4(3) . . . . ?
C11 C12 C13 C14 0.8(6) . . . . ?
C12 C11 C16 C15 -0.4(6) . . . . ?
C12 C13 C14 C15 -1.1(7) . . . . ?
C13 C14 C15 C16 0.6(7) . . . . ?
C14 C15 C16 C11 0.2(7) . . . . ?
C16 C11 C12 C13 -0.1(5) . . . . ?
C17 C10 C11 C12 -88.7(4) . . . . ?
C17 C10 C11 C16 90.3(4) . . . . ?
C17 C18 C19 C20 0.2(5) . . . . ?
C18 C17 C22 C21 -0.9(5) . . . . ?
C18 C19 C20 C21 -0.8(6) . . . . ?
C19 C20 C21 C22 0.6(6) . . . . ?
C20 C21 C22 C17 0.3(6) . . . . ?
C22 C17 C18 C19 0.7(5) . . . . ?
C23 C7 C8 C9 -179.6(3) . . . . ?
C24 C25 C26 C27 -176.0(4) . . . . ?
C24 C25 C30 C29 178.8(3) . . . . ?
C24 C31 C32 C33 -178.6(3) . . . . ?
C24 C31 C36 C35 179.0(3) . . . . ?
C25 C24 C31 C32 -38.0(4) . . . . ?
C25 C24 C31 C36 142.9(3) . . . . ?
C25 C26 C27 C28 -0.7(7) . . . . ?
C26 C25 C30 C29 2.5(5) . . . . ?
C26 C27 C28 C29 -0.9(8) . . . . ?
C27 C28 C29 C30 3.3(7) . . . . ?
C28 C29 C30 C25 -4.2(6) . . . . ?
C30 C25 C26 C27 -0.1(6) . . . . ?
C31 C24 C25 C26 109.2(4) . . . . ?
C31 C24 C25 C30 -66.8(4) . . . . ?
C31 C32 C33 C34 -0.4(5) . . . . ?
C32 C31 C36 C35 -0.1(5) . . . . ?
C32 C33 C34 C35 0.0(6) . . . . ?
C33 C34 C35 C36 0.3(6) . . . . ?
C34 C35 C36 C31 -0.3(6) . . . . ?
C36 C31 C32 C33 0.4(5) . . . . ?
C37 N3 C1 Cu1 2.7(4) . . . . ?
C37 N3 C1 N2 178.3(2) . . . . ?
C37 N3 C3 C2 -178.0(3) . . . . ?
C37 C38 C39 C40 -1.8(5) . . . . ?
C37 C38 C43 C44 103.7(3) . . . . ?
C37 C38 C43 C50 -126.1(3) . . . . ?
C37 C42 C57 C58 128.8(3) . . . . ?
C37 C42 C57 C64 -102.3(3) . . . . ?
C38 C37 C42 C41 4.1(4) . . . . ?
C38 C37 C42 C57 -173.2(3) . . . . ?
C38 C39 C40 C41 3.1(5) . . . . ?
C38 C39 C40 C56 -177.9(3) . . . . ?
C38 C43 C44 C45 -130.2(3) . . . . ?
C38 C43 C44 C49 53.2(4) . . . . ?
C38 C43 C50 C51 -133.6(3) . . . . ?
C38 C43 C50 C55 49.8(3) . . . . ?
C39 C38 C43 C44 -79.5(4) . . . . ?
C39 C38 C43 C50 50.7(4) . . . . ?
C39 C40 C41 C42 -0.7(5) . . . . ?
C40 C41 C42 C37 -2.7(5) . . . . ?
C40 C41 C42 C57 174.5(3) . . . . ?
C41 C42 C57 C58 -48.4(4) . . . . ?
C41 C42 C57 C64 80.5(4) . . . . ?
C42 C37 C38 C39 -1.9(4) . . . . ?
C42 C37 C38 C43 175.1(3) . . . . ?
C42 C57 C58 C59 -87.6(3) . . . . ?
C42 C57 C58 C63 90.3(3) . . . . ?
C42 C57 C64 C65 6.8(4) . . . . ?
C42 C57 C64 C69 -176.4(3) . . . . ?
C43 C38 C39 C40 -178.8(3) . . . . ?
C43 C44 C45 C46 -175.3(4) . . . . ?
C43 C44 C49 C48 175.0(4) . . . . ?
C43 C50 C51 C52 -176.6(3) . . . . ?
C43 C50 C55 C54 176.2(3) . . . . ?
C44 C43 C50 C51 -3.0(4) . . . . ?
C44 C43 C50 C55 -179.7(3) . . . . ?
C44 C45 C46 C47 -0.3(7) . . . . ?
C45 C44 C49 C48 -1.6(6) . . . . ?
C45 C46 C47 C48 -0.6(7) . . . . ?
C46 C47 C48 C49 0.4(7) . . . . ?
C47 C48 C49 C44 0.7(7) . . . . ?
C49 C44 C45 C46 1.4(6) . . . . ?
C50 C43 C44 C45 101.0(4) . . . . ?
C50 C43 C44 C49 -75.5(4) . . . . ?
C50 C51 C52 C53 0.6(5) . . . . ?
C51 C50 C55 C54 -0.6(4) . . . . ?
C51 C52 C53 C54 -0.7(5) . . . . ?
C52 C53 C54 C55 0.1(5) . . . . ?
C53 C54 C55 C50 0.5(5) . . . . ?
C55 C50 C51 C52 0.1(5) . . . . ?
C56 C40 C41 C42 -179.7(3) . . . . ?
C57 C58 C59 C60 177.8(3) . . . . ?
C57 C58 C63 C62 -178.0(3) . . . . ?
C57 C64 C65 C66 176.5(3) . . . . ?
C57 C64 C69 C68 -176.0(3) . . . . ?
C58 C57 C64 C65 133.8(3) . . . . ?
C58 C57 C64 C69 -49.5(4) . . . . ?
C58 C59 C60 C61 0.3(6) . . . . ?
C59 C58 C63 C62 -0.1(5) . . . . ?
C59 C60 C61 C62 -0.3(6) . . . . ?
C60 C61 C62 C63 0.0(5) . . . . ?
C61 C62 C63 C58 0.2(5) . . . . ?
C63 C58 C59 C60 -0.2(5) . . . . ?
C64 C57 C58 C59 142.9(3) . . . . ?
C64 C57 C58 C63 -39.2(4) . . . . ?
C64 C65 C66 C67 -0.3(6) . . . . ?
C65 C64 C69 C68 0.9(5) . . . . ?
C65 C66 C67 C68 0.1(6) . . . . ?
C66 C67 C68 C69 0.5(6) . . . . ?
C67 C68 C69 C64 -1.0(5) . . . . ?
C69 C64 C65 C66 -0.3(5) . . . . ?
C71 C72 C73 C74 -175.1(3) . . . . ?
C71 C72 C77 C76 174.4(3) . . . . ?
C72 C73 C74 C75 -0.2(6) . . . . ?
C73 C72 C77 C76 -4.0(5) . . . . ?
C73 C74 C75 O13 178.9(3) . . . . ?
C73 C74 C75 C76 -2.4(6) . . . . ?
C74 C75 C76 C77 1.8(5) . . . . ?
C75 C76 C77 C72 1.5(5) . . . . ?
C77 C72 C73 C74 3.3(5) . . . . ?
C78 O13 C75 C74 -174.6(3) . . . . ?
C78 O13 C75 C76 6.8(5) . . . . ?

loop_
_smtbx_masks_void_nr
_smtbx_masks_void_average_x
_smtbx_masks_void_average_y
_smtbx_masks_void_average_z
_smtbx_masks_void_volume
_smtbx_masks_void_count_electrons
_smtbx_masks_void_content
1 0.000 -0.782 0.250 458.5 124.7 '2 ?'
2 0.000 -0.793 0.750 458.5 124.8 '2 ?'
